data_2001183
loop_
_publ_author_name
'Ferguson, G.'
'Gallagher, J. F.'
'Maguire, A. R.'
'Spalding, T. R.'
'Peters, G.'
'Morris, J. R.'

_publ_section_title
;
 Structure of 1-(3-butynyl)pyridinium <i>p</i>-toluenesulfonate
;
_journal_issue 12
_journal_name_full 'Acta Crystallographica Section C'
_journal_page_first 2160
_journal_page_last 2162
_journal_paper_doi 10.1107/S0108270193006523
_journal_volume 49
_journal_year 1993
_chemical_formula_moiety 'C9 H10 N +. C7 H7 O3 S -'
_chemical_formula_sum 'C16 H17 N O3 S'
_chemical_formula_weight 303.37
_chemical_name_common 'alkynyl pyridinium p-toluenesulfonate salt'
_chemical_name_systematic
;
1-(3-butynyl)pyridinum p-toluenesulphonate
;
_space_group_IT_number 33
_symmetry_cell_setting orthorhombic
_symmetry_space_group_name_Hall 'P -2n 2a'
_symmetry_space_group_name_H-M 'P 21 c n'
_cell_angle_alpha 90
_cell_angle_beta 90
_cell_angle_gamma 90
_cell_formula_units_Z 4
_cell_length_a 7.2214(5)
_cell_length_b 8.0172(7)
_cell_length_c 26.288(2)
_cell_measurement_reflns_used 25
_cell_measurement_temperature 293
_cell_measurement_theta_max 18.5
_cell_measurement_theta_min 9.5
_cell_volume 1522.0(2)
_computing_cell_refinement 'Enraf-Nonius CAD-4 software'
_computing_data_collection 'Enraf-Nonius CAD-4 software'
_computing_data_reduction 'NRCVAX DATRD2 (Gabe, Le Page, Charland, Lee & White, 1989)'
_computing_molecular_graphics 'NRCVAX; ORTEPII (Johnson, 1976)'
_computing_publication_material 'NRCVAX TABLES'
_computing_structure_refinement 'NRCVAX LSTSQ'
_computing_structure_solution 'SHELXS86 Sheldrick, 1985)'
_diffrn_ambient_temperature 293
_diffrn_measurement_device 'Nonius CAD-4'
_diffrn_measurement_method \w/2\q
_diffrn_radiation_monochromator graphite
_diffrn_radiation_source 'xray tube'
_diffrn_radiation_type 'Molybdenum K\a'
_diffrn_radiation_wavelength 0.71073
_diffrn_reflns_av_R_equivalents 0.011
_diffrn_reflns_limit_h_max 9
_diffrn_reflns_limit_h_min -9
_diffrn_reflns_limit_k_max 10
_diffrn_reflns_limit_k_min 0
_diffrn_reflns_limit_l_max 33
_diffrn_reflns_limit_l_min 0
_diffrn_reflns_number 3309
_diffrn_reflns_theta_max 27.0
_diffrn_reflns_theta_min 2.0
_diffrn_standards_decay_% 2.0
_diffrn_standards_interval_time 60
_diffrn_standards_number 3
_exptl_absorpt_coefficient_mu 0.2
_exptl_absorpt_correction_type none
_exptl_crystal_colour colourless
_exptl_crystal_density_diffrn 1.32
_exptl_crystal_description block
_exptl_crystal_F_000 640
_exptl_crystal_size_max 0.60
_exptl_crystal_size_mid 0.60
_exptl_crystal_size_min 0.40
_refine_diff_density_max 0.21
_refine_diff_density_min -0.19
_refine_ls_abs_structure_Rogers 1.00
_refine_ls_extinction_coef 0.0
_refine_ls_extinction_method none
_refine_ls_goodness_of_fit_obs 1.72
_refine_ls_hydrogen_treatment 'H atoms refined as riding atoms'
_refine_ls_matrix_type full
_refine_ls_number_parameters 218
_refine_ls_number_reflns 2500
_refine_ls_R_factor_all 0.066
_refine_ls_R_factor_obs 0.046
_refine_ls_shift/esd_max 0.02
_refine_ls_structure_factor_coef F
_refine_ls_weighting_details 'w = 1/(\s^2^(F)+0.0015F^2^)'
_refine_ls_weighting_scheme calc
_refine_ls_wR_factor_all 0.097
_refine_ls_wR_factor_obs 0.080
_reflns_number_observed 2500
_reflns_number_total 3309
_reflns_observed_criterion 'Inet > 3.0\s(Inet)'
_cod_data_source_file mu1050.cif
_cod_data_source_block bupytolsul
_cod_depositor_comments
;
The following automatic conversions were performed:
'_symmetry_cell_setting' value 'Orthorhombic' changed to 'orthorhombic'
according to '/home/saulius/struct/CIF-dictionaries/cif_core.dic'
dictionary named 'cif_core.dic' version 2.4.1 from
2010-06-29.

'_refine_ls_matrix_type' value 'Full' changed to 'full'
according to '/home/saulius/struct/CIF-dictionaries/cif_core.dic'
dictionary named 'cif_core.dic' version 2.4.1 from 2010-06-29.

Automatic conversion script
Id: cif_fix_enum 1527 2010-12-29 10:47:43Z saulius 

The following automatic conversions were performed:

'_atom_site_thermal_displace_type' tag value 'Uij' was replaced with
'Uani' value 24 times.

Automatic conversion script
Id: cif_fix_values 1646 2011-03-28 12:23:43Z adriana 

The following automatic conversions were performed:

'_symmetry_cell_setting' value 'Orthorhombic' changed to
'orthorhombic' according to
/home/saulius/struct/CIF-dictionaries/cif_core.dic dictionary named
'cif_core.dic' version 2.4.1 from
2010-06-29.

'_refine_ls_matrix_type' value 'Full' changed to 'full'
according to /home/saulius/struct/CIF-dictionaries/cif_core.dic
dictionary named 'cif_core.dic' version 2.4.1 from 2010-06-29.

Automatic conversion script
Id: cif_fix_values 1715 2011-07-08 13:25:40Z adriana 

The following automatic conversions were performed:

'_refine_ls_weighting_scheme' value '1/(\s^2^(F)+0.0015F^2^)' was
changed to 'calc'. New tag '_refine_ls_weighting_details' was
created. The value of the new tag was set to 'w =
1/(\s^2^(F)+0.0015F^2^)'.

Automatic conversion script
Id: cif_fix_values 3143 2015-03-26 13:38:13Z robertas 
;
_cod_original_cell_volume 1521.9(2)
_cod_original_formula_sum 'C16 H17 N O3 S '
_cod_database_code 2001183

loop_
_symmetry_equiv_pos_as_xyz
x,y,z
1/2+x,-y,-z
x,1/2-y,1/2+z
1/2+x,1/2+y,1/2-z

loop_
_atom_site_aniso_label
_atom_site_aniso_U_11
_atom_site_aniso_U_22
_atom_site_aniso_U_33
_atom_site_aniso_U_12
_atom_site_aniso_U_13
_atom_site_aniso_U_23
_atom_site_aniso_type_symbol
S 0.1069(8) 0.0537(4) 0.0534(5) 0.0338(10) -0.0318(12) -0.0365(7) S
C(11) 0.0528(16) 0.0412(13) 0.0464(14) 0.012(3) -0.016(3) -0.011(2) C
C(12) 0.059(2) 0.0520(16) 0.0506(16) 0.002(3) 0.012(3) 0.004(3) C
C(13) 0.066(2) 0.0421(14) 0.0628(19) -0.006(3) 0.002(3) -0.004(3) C
C(14) 0.061(2) 0.0559(17) 0.0593(19) 0.014(3) -0.006(3) -0.033(3) C
C(15) 0.0576(18) 0.077(2) 0.0472(16) -0.007(4) 0.014(3) -0.012(3) C
C(16) 0.0599(17) 0.0472(16) 0.0446(15) -0.009(3) -0.006(3) 0.008(3) C
C(M1) 0.100(4) 0.081(3) 0.098(3) 0.029(5) 0.003(5) -0.087(5) C
C(1) 0.056(2) 0.060(2) 0.085(3) 0.010(4) -0.006(4) -0.018(4) C
C(2) 0.067(3) 0.061(2) 0.084(3) -0.014(4) 0.015(5) -0.031(5) C
C(3) 0.082(3) 0.0399(17) 0.080(3) -0.022(4) 0.011(5) 0.004(4) C
C(4) 0.102(4) 0.0383(18) 0.087(3) -0.020(5) 0.017(7) -0.003(4) C
N(21) 0.0591(18) 0.0445(14) 0.0587(17) 0.008(3) -0.003(3) -0.008(3) N
C(22) 0.069(2) 0.0509(18) 0.0522(18) 0.012(4) -0.019(5) 0.014(3) C
C(23) 0.087(3) 0.0486(18) 0.069(3) 0.027(4) -0.029(5) -0.010(4) C
C(24) 0.069(3) 0.076(3) 0.082(3) 0.022(5) -0.006(5) -0.064(5) C
C(25) 0.107(4) 0.086(3) 0.050(2) 0.022(7) 0.003(6) 0.005(4) C
C(26) 0.099(3) 0.060(2) 0.067(2) 0.032(6) -0.011(5) 0.030(4) C
O(1) 0.42(3) 0.020(2) 0.082(5) -0.070(15) 0.04(2) -0.013(5) O
O(2) 0.199(13) 0.087(6) 0.074(8) 0.085(18) -0.137(18) -0.077(12) O
O(3) 0.128(8) 0.163(11) 0.265(17) 0.046(16) 0.11(2) -0.27(3) O
O(4) 0.30(3) 0.070(5) 0.053(5) 0.08(2) 0.08(2) -0.007(7) O
O(5) 0.143(8) 0.067(5) 0.096(6) 0.076(10) -0.074(12) -0.044(9) O
O(6) 0.144(10) 0.252(17) 0.181(15) -0.26(2) 0.061(16) -0.26(3) O

loop_
_atom_site_label
_atom_site_fract_x
_atom_site_fract_y
_atom_site_fract_z
_atom_site_U_iso_or_equiv
_atom_site_thermal_displace_type
_atom_site_calc_flag
_atom_site_refinement_flags
_atom_site_occupancy
_atom_site_type_symbol
S 0.12080 0.25548(10) 0.37010(3) 0.0713(5) Uani d . 1.0 S
C(11) 0.1035(5) 0.4263(3) 0.41299(10) 0.0468(14) Uani d . 1.0 C
C(12) 0.1705(5) 0.5798(4) 0.39834(12) 0.0538(16) Uani d . 1.0 C
C(13) 0.1537(5) 0.7140(4) 0.43136(13) 0.0569(18) Uani d . 1.0 C
C(14) 0.0702(5) 0.6985(4) 0.47747(14) 0.0586(18) Uani d . 1.0 C
C(15) 0.0068(5) 0.5419(5) 0.49222(13) 0.0605(18) Uani d . 1.0 C
C(16) 0.0235(5) 0.4072(4) 0.45992(11) 0.0506(15) Uani d . 1.0 C
C(M1) 0.0522(8) 0.8471(5) 0.5130(2) 0.093(3) Uani d . 1.0 C
O(1) 0.084(4) 0.1183(7) 0.3947(3) 0.173(15) Uani d . 0.5 O
O(2) 0.024(2) 0.3028(17) 0.3276(5) 0.120(9) Uani d . 0.5 O
O(3) 0.3241(19) 0.2677(19) 0.3540(8) 0.185(12) Uani d . 0.5 O
O(4) 0.142(3) 0.3046(16) 0.3228(4) 0.141(15) Uani d . 0.5 O
O(5) 0.2581(18) 0.1460(13) 0.3861(4) 0.102(6) Uani d . 0.5 O
O(6) -0.068(2) 0.168(3) 0.3763(6) 0.193(12) Uani d . 0.5 O
C(1) 0.0361(7) 0.5192(5) 0.21916(19) 0.067(2) Uani d . 0.85 C
C(2) 0.2068(7) 0.6086(6) 0.2375(2) 0.071(3) Uani d . 0.85 C
C(3) 0.1528(8) 0.7485(4) 0.26969(19) 0.067(2) Uani d . 0.85 C
C(4) 0.1075(9) 0.8500(5) 0.29899(18) 0.076(3) Uani d . 0.85 C
N(21) 0.0903(6) 0.3801(4) 0.18421(12) 0.0541(16) Uani d . 0.85 N
C(22) 0.1255(8) 0.2299(4) 0.20314(13) 0.0574(19) Uani d . 0.85 C
C(23) 0.1706(8) 0.1018(5) 0.17159(17) 0.068(2) Uani d . 0.85 C
C(24) 0.1829(7) 0.1289(7) 0.1201(2) 0.076(3) Uani d . 0.85 C
C(25) 0.1483(10) 0.2855(7) 0.10164(16) 0.081(3) Uani d . 0.85 C
C(26) 0.1039(10) 0.4075(5) 0.13411(17) 0.075(3) Uani d . 0.85 C
C(1') 0.21535 0.52336 0.21951 0.05 Uiso d TP 0.15 C
C(2') 0.04112 0.62171 0.23050 0.05 Uiso d TP 0.15 C
C(3') 0.06265 0.73715 0.26954 0.05 Uiso d TP 0.15 C
C(4') 0.11518 0.87422 0.29433 0.05 Uiso d TP 0.15 C
N(11') 0.19558 0.37225 0.18631 0.05 Uiso calc GTP 0.15 N
C(22') 0.16101 0.21670 0.20811 0.05 Uiso calc GTP 0.15 C
C(23') 0.14262 0.07616 0.17723 0.05 Uiso calc GTP 0.15 C
C(24') 0.15881 0.09118 0.12455 0.05 Uiso calc GTP 0.15 C
C(25') 0.19339 0.24673 0.10275 0.05 Uiso calc GTP 0.15 C
C(26') 0.21178 0.38726 0.13362 0.05 Uiso calc GTP 0.15 C
H(1MA) -0.010 0.813 0.543 0.1035 Uiso calc RTP 0.5 H
H(1MB) 0.172 0.888 0.521 0.1027 Uiso calc RTP 0.5 H
H(1MC) -0.018 0.932 0.497 0.1027 Uiso calc RTP 0.5 H
H(1MD) 0.102 0.944 0.497 0.1027 Uiso calc RTP 0.5 H
H(1ME) -0.075 0.865 0.521 0.1035 Uiso calc RTP 0.5 H
H(1MF) 0.117 0.824 0.544 0.1027 Uiso calc RTP 0.5 H
H(12) 0.227 0.593 0.366 0.0638 Uiso calc RT 1.0 H
H(13) 0.202 0.819 0.421 0.0669 Uiso calc RT 1.0 H
H(15) -0.049 0.528 0.525 0.0705 Uiso calc RT 1.0 H
H(16) -0.021 0.301 0.470 0.0606 Uiso calc RT 1.0 H
H(4) 0.077 0.931 0.319 0.0860 Uiso d TP 0.85 H
H(22) 0.119 0.211 0.239 0.0674 Uiso calc RTP 0.85 H
H(23) 0.193 -0.006 0.185 0.0783 Uiso calc RTP 0.85 H
H(24) 0.214 0.041 0.097 0.0857 Uiso calc RTP 0.85 H
H(25) 0.154 0.306 0.066 0.0909 Uiso calc RTP 0.85 H
H(26) 0.084 0.517 0.121 0.0852 Uiso calc RTP 0.85 H
H(1A) -0.041 0.595 0.201 0.0769 Uiso calc RTP 0.85 H
H(1B) -0.031 0.474 0.247 0.0769 Uiso calc RTP 0.85 H
H(2A) 0.277 0.649 0.209 0.0805 Uiso calc RTP 0.85 H
H(2B) 0.281 0.534 0.257 0.0805 Uiso calc RTP 0.85 H

loop_
_atom_type_symbol
_atom_type_description
_atom_type_scat_dispersion_real
_atom_type_scat_dispersion_imag
_atom_type_scat_source
C ? 0.002 0.002 'International Tables Vol. IV Table 2.2B'
H ? 0.000 0.000 'International Tables Vol. IV Table 2.2B'
N ? 0.004 0.003 'International Tables Vol. IV Table 2.2B'
O ? 0.008 0.006 'International Tables Vol. IV Table 2.2B'
S ? 0.110 0.124 'International Tables Vol. IV Table 2.2B'

loop_
_geom_angle_atom_site_label_1
_geom_angle_atom_site_label_2
_geom_angle_atom_site_label_3
_geom_angle_site_symmetry_1
_geom_angle_site_symmetry_2
_geom_angle_site_symmetry_3
_geom_angle
_geom_angle_publ_flag
C(11) S O(1) . . . 108.7(4) no
C(11) S O(2) . . . 105.5(5) no
C(11) S O(3) . . . 101.1(4) no
C(11) S O(4) . . . 112.2(6) no
C(11) S O(5) . . . 110.2(4) no
C(11) S O(6) . . . 102.8(6) no
S C(11) C(12) . . . 119.1(2) no
S C(11) C(16) . . . 120.9(2) no
C(12) C(11) C(16) . . . 120.0(3) no
C(11) C(12) C(13) . . . 119.1(3) no
C(12) C(13) C(14) . . . 121.7(3) no
C(13) C(14) C(15) . . . 118.5(3) no
C(13) C(14) C(M1) . . . 121.0(4) no
C(15) C(14) C(M1) . . . 120.5(4) no
C(14) C(15) C(16) . . . 120.4(3) no
C(11) C(16) C(15) . . . 120.2(3) no
C(2) C(1) N(21) . . . 109.7(4) no
C(1) C(2) C(3) . . . 109.4(4) no
C(2) C(3) C(4) . . . 173.8(5) no
C(3) C(4) H(4) . . . 175.8 no
C(1) N(21) C(22) . . . 119.7(3) no
C(1) N(21) C(26) . . . 120.1(3) no
C(22) N(21) C(26) . . . 120.2(3) no
N(21) C(22) C(23) . . . 120.2(3) no
C(22) C(23) C(24) . . . 119.8(4) no
C(23) C(24) C(25) . . . 118.8(4) no
C(24) C(25) C(26) . . . 119.3(4) no
N(21) C(26) C(25) . . . 121.7(4) no
C(2') C(1') N(11') . . . 116.9 no
C(1') C(2') C(3') . . . 113.3 no
C(2') C(3') C(4') . . . 160.3 no
C(4) H(4) O(1) . . 1_565 159 no

loop_
_geom_bond_atom_site_label_1
_geom_bond_atom_site_label_2
_geom_bond_site_symmetry_1
_geom_bond_site_symmetry_2
_geom_bond_distance
_geom_bond_publ_flag
S C(11) . . 1.778(3) no
S O(1) . . 1.303(8) no
S O(2) . . 1.372(11) no
S O(3) . . 1.531(12) no
S O(4) . . 1.314(11) no
S O(5) . . 1.389(8) no
S O(6) . . 1.539(10) no
C(11) C(12) . . 1.377(4) no
C(11) C(16) . . 1.371(4) no
C(12) C(13) . . 1.388(4) no
C(13) C(14) . . 1.360(5) no
C(14) C(15) . . 1.392(5) no
C(14) C(M1) . . 1.520(5) no
C(15) C(16) . . 1.379(5) no
C(1) C(2) . . 1.506(7) no
C(1) N(21) . . 1.497(5) no
C(2) C(3) . . 1.458(6) no
C(3) C(4) . . 1.167(6) no
N(21) C(22) . . 1.328(5) no
N(21) C(26) . . 1.339(5) no
C(22) C(23) . . 1.360(6) no
C(23) C(24) . . 1.374(7) no
C(24) C(25) . . 1.369(8) no
C(25) C(26) . . 1.337(7) no
C(4) H(4) . . 0.87 no
C(1') C(2') . . 1.51 no
C(2') C(3') . . 1.39 no
C(3') C(4') . . 1.33 no
C(1') N(11') . . 1.50 no
N(11') C(22') . . 1.395 no
N(11') C(26') . . 1.395 no
C(22') C(23') . . 1.395 no
C(23') C(24') . . 1.395 no
C(24') C(25') . . 1.395 no
C(25') C(26') . . 1.395 no

loop_
_geom_contact_atom_site_label_1
_geom_contact_atom_site_label_2
_geom_contact_distance
_geom_contact_site_symmetry_1
_geom_contact_site_symmetry_2
_geom_contact_publ_flag
C(4) O(1) 3.320(10) . 1_565 no
C(4) O(2) 3.760(10) . 1_565 no
C(4) O(3) 3.970(10) . 1_565 no
C(4) O(4) 3.710(10) . 1_565 no
C(4) O(5) 3.470(10) . 1_565 no
C(4) O(6) 3.500(10) . 1_565 no
H(4) O(1) 2.490(10) . 1_565 no
H(4) O(5) 2.790(10) . 1_565 no
H(4) O(6) 2.630(10) . 1_565 no

loop_
_geom_torsion_atom_site_label_1
_geom_torsion_atom_site_label_2
_geom_torsion_atom_site_label_3
_geom_torsion_atom_site_label_4
_geom_torsion_site_symmetry_1
_geom_torsion_site_symmetry_2
_geom_torsion_site_symmetry_3
_geom_torsion_site_symmetry_4
_geom_torsion
_geom_torsion_publ_flag
O(1) S C(11) C(12) . . . . 167.6(7) no
O(2) S C(11) C(12) . . . . -59.7(6) no
O(3) S C(11) C(12) . . . . 48.7(7) no
O(4) S C(11) C(12) . . . . -20.7(7) no
O(5) S C(11) C(12) . . . . 106.3(5) no
O(6) S C(11) C(12) . . . . -138.7(7) no
S C(11) C(12) C(13) . . . . 178.7(4) no
S C(11) C(16) C(15) . . . . -178.3(4) no
C(11) C(12) C(13) C(14) . . . . -1.1(2) no
C(12) C(13) C(14) C(M1) . . . . -179.7(5) no
C(M1) C(14) C(15) C(16) . . . . -179.9(5) no
N(21) C(1) C(2) C(3) . . . . 177.4(6) no
C(2) C(1) N(21) C(26) . . . . -90.6(4) no
C(1) N(21) C(22) C(23) . . . . 178.4(5) no
C(1) N(21) C(26) C(25) . . . . -178.6(6) no
N(21) C(22) C(23) C(24) . . . . 1.2(3) no
C(23) C(24) C(25) C(26) . . . . 0.1(3) no
O(1) S C(11) C(16) . . . . -12.8(7) no
O(2) S C(11) C(16) . . . . 119.8(7) no
O(3) S C(11) C(16) . . . . -131.8(7) no
O(4) S C(11) C(16) . . . . 158.8(7) no
O(5) S C(11) C(16) . . . . -74.1(5) no
O(6) S C(11) C(16) . . . . 40.8(7) no
C(16) C(11) C(12) C(13) . . . . -0.8(2) no
C(12) C(11) C(16) C(15) . . . . 1.2(2) no
C(12) C(13) C(14) C(15) . . . . 2.4(2) no
C(13) C(14) C(15) C(16) . . . . -2.0(2) no
C(14) C(15) C(16) C(11) . . . . 0.2(2) no
C(2) C(1) N(21) C(22) . . . . 89.1(4) no
C(1) C(2) C(3) C(4) . . . . 80.6(5) no
C(26) N(21) C(22) C(23) . . . . -1.9(3) no
C(22) N(21) C(26) C(25) . . . . 1.7(3) no
C(22) C(23) C(24) C(25) . . . . -0.3(3) no
C(24) C(25) C(26) N(21) . . . . -0.8(3) no
